data_9016689
loop_
_publ_author_name
'Kampf, A. R.'
'Mills, S. J.'
'Housley, R. M.'
'Bottrill, R. S.'
'Kolitsch, U.'

_publ_section_title
;
 Reynoldsite, Pb2Mn4+2O5(CrO4), a new phyllomanganate-chromate from
 the Blue Bell claims, California and the Red Lead mine, Tasmania
;
_journal_name_full 'American Mineralogist'
_journal_page_first 1187
_journal_page_last 1192
_journal_paper_doi 10.2138/am.2012.3989
_journal_volume 97
_journal_year 2012
_chemical_compound_source 'Baker, San Bernardino County, California, U.S.A.'
_chemical_formula_sum 'Cr Mn2 O9 Pb2'
_chemical_name_mineral Reynoldsite
_space_group_IT_number 2
_symmetry_space_group_name_Hall '-P 1'
_symmetry_space_group_name_H-M 'P -1'
_cell_angle_alpha 91.968
_cell_angle_beta 99.405
_cell_angle_gamma 109.159
_cell_length_a 5.0278
_cell_length_b 7.5865
_cell_length_c 10.2808
_cell_formula_units_Z 2
_cell_volume 363.813
_database_code_amcsd 0019062
_exptl_crystal_density_diffrn 6.575
_cod_original_formula_sum 'Pb2 Mn2 Cr O9'
_cod_database_code 9016689

loop_
_space_group_symop_operation_xyz
x,y,z
-x,-y,-z

loop_
_atom_site_label
_atom_site_fract_x
_atom_site_fract_y
_atom_site_fract_z
_atom_site_U_iso_or_equiv
Pb1 0.10820 0.03960 0.74360 0.01610
Pb2 0.50130 0.61260 0.81840 0.02600
Mn1 0.60080 0.19680 0.50280 0.00900
Mn2 0.19500 0.39440 0.49310 0.01500
Cr 0.80700 0.23540 0.95440 0.01500
O1 0.55400 0.32500 0.92900 0.01200
O2 0.05300 0.34900 0.86900 0.01600
O3 0.95300 0.26700 0.11400 0.02600
O4 0.68900 0.00900 0.88600 0.02700
O5 0.83000 0.38400 0.40200 0.01500
O6 0.43600 0.58800 0.40100 0.01500
O7 0.42000 0.00600 0.60500 0.02300
O8 0.25500 0.21800 0.39000 0.01500
O9 0.98900 0.23500 0.59700 0.01100

loop_
_cod_related_entry_id
_cod_related_entry_database
_cod_related_entry_code
1 AMCSD 0019062
